data_4081188
loop_
_publ_author_name
'Go, Min Jeong'
'Lee, Kang Mun'
'Oh, Chang Hwa'
'Kang, Yi Young'
'Kim, So Han'
'Park, Hyoung Ryun'
'Kim, Youngjo'
'Lee, Junseong'

_publ_section_title
;
 New Titanium Catalysts Containing Tetrazole for Cycloaddition of CO2to
 Epoxides
;
_journal_issue 15
_journal_name_full Organometallics
_journal_page_first 4452
_journal_paper_doi 10.1021/om400605k
_journal_volume 32
_journal_year 2013
_chemical_formula_sum 'C15 H21 Cl3 N4 O3 Ti'
_chemical_formula_weight 459.61
_chemical_name_systematic
; 
 ? 
;
_space_group_IT_number 2
_symmetry_cell_setting triclinic
_symmetry_space_group_name_Hall '-P 1'
_symmetry_space_group_name_H-M 'P -1'
_atom_sites_solution_hydrogens geom
_atom_sites_solution_primary direct
_atom_sites_solution_secondary difmap
_audit_creation_method SHELXL-97
_cell_angle_alpha 78.255(6)
_cell_angle_beta 81.217(6)
_cell_angle_gamma 66.099(6)
_cell_formula_units_Z 2
_cell_length_a 8.892(3)
_cell_length_b 10.099(4)
_cell_length_c 12.184(4)
_cell_measurement_temperature 130(2)
_cell_volume 976.3(6)
_computing_structure_refinement 'SHELXL-97 (Sheldrick, 1997)'
_computing_structure_solution 'SHELXS-97 (Sheldrick, 1990)'
_diffrn_ambient_temperature 130(2)
_diffrn_measured_fraction_theta_full 0.975
_diffrn_measured_fraction_theta_max 0.975
_diffrn_radiation_monochromator graphite
_diffrn_radiation_source 'fine-focus sealed tube'
_diffrn_radiation_type MoK\a
_diffrn_radiation_wavelength 0.71073
_diffrn_reflns_av_R_equivalents 0.0983
_diffrn_reflns_av_sigmaI/netI 0.1613
_diffrn_reflns_limit_h_max 11
_diffrn_reflns_limit_h_min -11
_diffrn_reflns_limit_k_max 12
_diffrn_reflns_limit_k_min -12
_diffrn_reflns_limit_l_max 15
_diffrn_reflns_limit_l_min -15
_diffrn_reflns_number 9663
_diffrn_reflns_theta_full 27.27
_diffrn_reflns_theta_max 27.27
_diffrn_reflns_theta_min 2.51
_exptl_absorpt_coefficient_mu 0.872
_exptl_crystal_density_diffrn 1.563
_exptl_crystal_density_method 'not measured'
_exptl_crystal_F_000 472
_refine_diff_density_max 1.190
_refine_diff_density_min -0.944
_refine_diff_density_rms 0.139
_refine_ls_extinction_method none
_refine_ls_goodness_of_fit_ref 1.016
_refine_ls_hydrogen_treatment mixed
_refine_ls_matrix_type full
_refine_ls_number_parameters 235
_refine_ls_number_reflns 4267
_refine_ls_number_restraints 0
_refine_ls_restrained_S_all 1.016
_refine_ls_R_factor_all 0.1653
_refine_ls_R_factor_gt 0.0663
_refine_ls_shift/su_max 0.008
_refine_ls_shift/su_mean 0.001
_refine_ls_structure_factor_coef Fsqd
_refine_ls_weighting_details 'calc w=1/[\s^2^(Fo^2^)+(0.0694P)^2^+0.0000P] where P=(Fo^2^+2Fc^2^)/3'
_refine_ls_weighting_scheme calc
_refine_ls_wR_factor_gt 0.1405
_refine_ls_wR_factor_ref 0.1766
_reflns_number_gt 2126
_reflns_number_total 4267
_reflns_threshold_expression >2sigma(I)
_cod_data_source_file om400605k_si_001.cif
_cod_data_source_block complex2
_cod_depositor_comments
;
The following automatic conversions were performed:

'_symmetry_cell_setting' value 'Triclinic' changed to 'triclinic'
according to /home/saulius/struct/CIF-dictionaries/cif_core.dic
dictionary named 'cif_core.dic' version 2.4.2 from 2011-04-26.

Automatic conversion script
Id: cif_fix_values 1891 2012-01-12 08:04:46Z andrius 
;
_cod_original_sg_symbol_H-M P-1
_cod_database_code 4081188

loop_
_symmetry_equiv_pos_as_xyz
'x, y, z'
'-x, -y, -z'

loop_
_atom_site_label
_atom_site_type_symbol
_atom_site_fract_x
_atom_site_fract_y
_atom_site_fract_z
_atom_site_U_iso_or_equiv
_atom_site_adp_type
_atom_site_occupancy
_atom_site_symmetry_multiplicity
_atom_site_calc_flag
_atom_site_refinement_flags
Ti Ti 0.39987(13) 0.91665(12) 0.27891(8) 0.0230(3) Uani 1 1 d .
Cl1 Cl 0.32862(18) 1.07505(17) 0.40846(11) 0.0293(4) Uani 1 1 d .
Cl2 Cl 0.21466(18) 1.08011(18) 0.15751(12) 0.0306(4) Uani 1 1 d .
Cl3 Cl 0.51648(18) 0.74859(17) 0.15460(12) 0.0299(4) Uani 1 1 d .
O1 O 0.2794(4) 0.8240(4) 0.3659(3) 0.0248(10) Uani 1 1 d .
N1 N 0.5881(5) 0.7619(5) 0.3867(4) 0.0234(11) Uani 1 1 d .
N2 N 0.7528(6) 0.7309(5) 0.3720(4) 0.0253(12) Uani 1 1 d .
N3 N 0.8252(6) 0.6393(6) 0.4567(4) 0.0276(12) Uani 1 1 d .
N4 N 0.7084(6) 0.6079(5) 0.5274(4) 0.0239(11) Uani 1 1 d .
H101 H 0.7259 0.5476 0.5917 0.029 Uiso 1 1 calc R
C11 C 0.2641(7) 0.7546(6) 0.4722(5) 0.0239(14) Uani 1 1 d .
C12 C 0.1107(7) 0.7564(7) 0.5185(5) 0.0284(15) Uani 1 1 d .
H12 H 0.0161 0.8104 0.4774 0.034 Uiso 1 1 calc R
C13 C 0.0957(7) 0.6797(7) 0.6241(5) 0.0296(15) Uani 1 1 d .
H13 H -0.0093 0.6811 0.6557 0.036 Uiso 1 1 calc R
C14 C 0.2347(7) 0.6000(7) 0.6850(5) 0.0305(15) Uani 1 1 d .
H14 H 0.2242 0.5467 0.7576 0.037 Uiso 1 1 calc R
C15 C 0.3856(7) 0.5988(6) 0.6399(5) 0.0244(14) Uani 1 1 d .
H15 H 0.4797 0.5428 0.6813 0.029 Uiso 1 1 calc R
C16 C 0.4046(7) 0.6791(6) 0.5330(4) 0.0205(13) Uani 1 1 d .
C17 C 0.5613(7) 0.6823(6) 0.4850(4) 0.0207(13) Uani 1 1 d .
O2 O 0.5812(5) 1.0010(4) 0.2184(3) 0.0249(10) Uani 1 1 d .
C51 C 0.6497(8) 1.0083(8) 0.1001(5) 0.0351(17) Uani 1 1 d .
H51A H 0.5604 1.0582 0.0485 0.042 Uiso 1 1 calc R
H51B H 0.7165 0.9088 0.0818 0.042 Uiso 1 1 calc R
C52 C 0.7554(8) 1.0949(8) 0.0912(5) 0.0421(18) Uani 1 1 d .
H52A H 0.6907 1.2011 0.0702 0.051 Uiso 1 1 calc R
H52B H 0.8502 1.0630 0.0347 0.051 Uiso 1 1 calc R
C53 C 0.8125(8) 1.0615(8) 0.2072(6) 0.0407(18) Uani 1 1 d .
H53A H 0.8473 1.1379 0.2209 0.049 Uiso 1 1 calc R
H53B H 0.9050 0.9648 0.2193 0.049 Uiso 1 1 calc R
C54 C 0.6605(7) 1.0617(7) 0.2806(5) 0.0301(15) Uani 1 1 d .
H54A H 0.6901 1.0000 0.3546 0.036 Uiso 1 1 calc R
H54B H 0.5867 1.1626 0.2927 0.036 Uiso 1 1 calc R
O3 O 0.7657(5) 0.4860(5) 0.7449(3) 0.0392(12) Uani 1 1 d .
C55 C 0.7048(9) 0.5742(9) 0.8315(6) 0.051(2) Uani 1 1 d .
H12A H 0.5939 0.5778 0.8626 0.061 Uiso 1 1 calc R
H12B H 0.6967 0.6754 0.8018 0.061 Uiso 1 1 calc R
C56 C 0.8238(12) 0.5054(10) 0.9204(8) 0.092(4) Uani 1 1 d .
H13A H 0.8778 0.5716 0.9274 0.111 Uiso 1 1 calc R
H13B H 0.7663 0.4844 0.9939 0.111 Uiso 1 1 calc R
C57 C 0.9472(9) 0.3680(9) 0.8851(6) 0.051(2) Uani 1 1 d .
H14A H 0.9677 0.2858 0.9486 0.061 Uiso 1 1 calc R
H14B H 1.0529 0.3786 0.8567 0.061 Uiso 1 1 calc R
C58 C 0.8721(8) 0.3423(7) 0.7932(5) 0.0361(17) Uani 1 1 d .
H15A H 0.9585 0.2939 0.7364 0.043 Uiso 1 1 calc R
H15B H 0.8085 0.2803 0.8242 0.043 Uiso 1 1 calc R

loop_
_atom_site_aniso_label
_atom_site_aniso_U_11
_atom_site_aniso_U_22
_atom_site_aniso_U_33
_atom_site_aniso_U_23
_atom_site_aniso_U_13
_atom_site_aniso_U_12
Ti 0.0239(6) 0.0252(7) 0.0191(5) -0.0022(4) -0.0009(4) -0.0097(5)
Cl1 0.0303(8) 0.0295(10) 0.0249(7) -0.0085(7) 0.0000(6) -0.0071(7)
Cl2 0.0273(8) 0.0352(10) 0.0241(7) -0.0021(7) -0.0051(6) -0.0071(7)
Cl3 0.0359(9) 0.0288(10) 0.0252(7) -0.0070(7) -0.0019(6) -0.0116(7)
O1 0.023(2) 0.029(3) 0.023(2) -0.0018(18) -0.0034(17) -0.0108(19)
N1 0.015(2) 0.033(3) 0.025(2) -0.010(2) 0.002(2) -0.010(2)
N2 0.022(3) 0.023(3) 0.029(3) -0.004(2) -0.002(2) -0.007(2)
N3 0.022(3) 0.028(3) 0.033(3) -0.005(2) -0.003(2) -0.010(2)
N4 0.027(3) 0.021(3) 0.020(2) -0.001(2) -0.001(2) -0.008(2)
C11 0.025(3) 0.023(4) 0.024(3) -0.005(3) 0.002(3) -0.011(3)
C12 0.021(3) 0.028(4) 0.032(3) -0.003(3) -0.003(3) -0.007(3)
C13 0.029(3) 0.033(4) 0.029(3) -0.006(3) 0.006(3) -0.015(3)
C14 0.039(4) 0.031(4) 0.023(3) -0.002(3) 0.002(3) -0.018(3)
C15 0.029(3) 0.021(4) 0.026(3) -0.005(3) -0.003(3) -0.011(3)
C16 0.022(3) 0.023(3) 0.017(3) -0.004(2) -0.002(2) -0.009(3)
C17 0.028(3) 0.017(3) 0.018(3) -0.001(2) 0.000(2) -0.010(3)
O2 0.028(2) 0.030(3) 0.0195(19) -0.0058(18) 0.0016(17) -0.0146(19)
C51 0.037(4) 0.051(5) 0.022(3) -0.010(3) 0.011(3) -0.025(3)
C52 0.045(4) 0.049(5) 0.040(4) -0.009(3) 0.011(3) -0.030(4)
C53 0.030(4) 0.043(5) 0.057(4) -0.017(4) 0.002(3) -0.019(3)
C54 0.035(4) 0.026(4) 0.034(3) -0.003(3) -0.007(3) -0.017(3)
O3 0.040(3) 0.037(3) 0.031(2) -0.002(2) -0.010(2) -0.004(2)
C55 0.049(5) 0.047(5) 0.045(4) -0.014(4) -0.008(4) -0.001(4)
C56 0.114(8) 0.067(7) 0.076(6) -0.035(5) -0.057(6) 0.014(6)
C57 0.053(5) 0.049(5) 0.050(4) 0.003(4) -0.022(4) -0.018(4)
C58 0.031(4) 0.033(4) 0.037(4) 0.000(3) -0.004(3) -0.007(3)

loop_
_atom_type_symbol
_atom_type_description
_atom_type_scat_dispersion_real
_atom_type_scat_dispersion_imag
_atom_type_scat_source
C C 0.0033 0.0016 'International Tables Vol C Tables 4.2.6.8 and 6.1.1.4'
H H 0.0000 0.0000 'International Tables Vol C Tables 4.2.6.8 and 6.1.1.4'
N N 0.0061 0.0033 'International Tables Vol C Tables 4.2.6.8 and 6.1.1.4'
O O 0.0106 0.0060 'International Tables Vol C Tables 4.2.6.8 and 6.1.1.4'
Cl Cl 0.1484 0.1585 'International Tables Vol C Tables 4.2.6.8 and 6.1.1.4'
Ti Ti 0.2776 0.4457 'International Tables Vol C Tables 4.2.6.8 and 6.1.1.4'

loop_
_geom_angle_atom_site_label_1
_geom_angle_atom_site_label_2
_geom_angle_atom_site_label_3
_geom_angle
O1 Ti O2 163.15(16)
O1 Ti N1 81.50(17)
O2 Ti N1 82.96(17)
O1 Ti Cl2 101.71(13)
O2 Ti Cl2 94.01(12)
N1 Ti Cl2 176.49(13)
O1 Ti Cl1 88.83(14)
O2 Ti Cl1 84.07(12)
N1 Ti Cl1 87.69(14)
Cl2 Ti Cl1 93.78(7)
O1 Ti Cl3 96.17(14)
O2 Ti Cl3 88.90(12)
N1 Ti Cl3 84.99(14)
Cl2 Ti Cl3 93.20(7)
Cl1 Ti Cl3 170.42(7)
C11 O1 Ti 141.3(4)
C17 N1 N2 106.9(4)
C17 N1 Ti 125.6(4)
N2 N1 Ti 127.4(4)
N3 N2 N1 109.9(4)
N2 N3 N4 107.2(4)
C17 N4 N3 109.5(4)
O1 C11 C12 119.7(5)
O1 C11 C16 119.5(5)
C12 C11 C16 120.9(5)
C13 C12 C11 120.0(5)
C12 C13 C14 120.2(5)
C15 C14 C13 119.9(5)
C14 C15 C16 121.3(5)
C11 C16 C15 117.6(5)
C11 C16 C17 120.0(5)
C15 C16 C17 122.4(5)
N4 C17 N1 106.4(5)
N4 C17 C16 127.6(5)
N1 C17 C16 126.0(5)
C54 O2 C51 108.8(4)
C54 O2 Ti 128.2(3)
C51 O2 Ti 123.0(3)
O2 C51 C52 104.7(5)
C51 C52 C53 103.7(5)
C52 C53 C54 102.3(5)
O2 C54 C53 104.7(5)
C55 O3 C58 107.9(5)
O3 C55 C56 106.8(6)
C57 C56 C55 106.4(6)
C56 C57 C58 104.7(6)
O3 C58 C57 104.6(6)

loop_
_geom_bond_atom_site_label_1
_geom_bond_atom_site_label_2
_geom_bond_distance
Ti O1 1.791(4)
Ti O2 2.089(4)
Ti N1 2.165(5)
Ti Cl2 2.2742(18)
Ti Cl1 2.314(2)
Ti Cl3 2.322(2)
O1 C11 1.357(6)
N1 C17 1.346(6)
N1 N2 1.359(6)
N2 N3 1.291(6)
N3 N4 1.343(6)
N4 C17 1.340(7)
C11 C12 1.389(7)
C11 C16 1.404(7)
C12 C13 1.378(8)
C13 C14 1.398(8)
C14 C15 1.367(8)
C15 C16 1.413(7)
C16 C17 1.437(7)
O2 C54 1.466(7)
O2 C51 1.476(6)
C51 C52 1.501(9)
C52 C53 1.502(9)
C53 C54 1.502(8)
O3 C55 1.420(8)
O3 C58 1.434(7)
C55 C56 1.491(9)
C56 C57 1.476(10)
C57 C58 1.501(9)
